data_2006169
loop_
_publ_author_name
'Gallagher, John F.'
'Ferguson, George'
'Brouwer, Walter G.'

_publ_section_title
;
 3-(Benzo[<i>b</i>]thien-2-yl)-5,6-dihydro-1,4,2-oxathiazine 4-Oxide
;
_journal_issue 6
_journal_name_full 'Acta Crystallographica Section C'
_journal_page_first 823
_journal_page_last 825
_journal_paper_doi 10.1107/S0108270196014539
_journal_volume 53
_journal_year 1997
_chemical_formula_moiety 'C11 H9 N O2 S2 '
_chemical_formula_sum 'C11 H9 N O2 S2'
_chemical_formula_weight 251.31
_chemical_name_systematic
;
3-Benzo[b]thien-2-yl-5,6-dihydro-1,4,2-oxathiazine, 4-oxide
;
_space_group_IT_number 19
_symmetry_cell_setting orthorhombic
_symmetry_space_group_name_Hall 'P 2ac 2ab'
_symmetry_space_group_name_H-M 'P 21 21 21'
_cell_angle_alpha 90.00
_cell_angle_beta 90.00
_cell_angle_gamma 90.00
_cell_formula_units_Z 4
_cell_length_a 7.4730(11)
_cell_length_b 8.2860(11)
_cell_length_c 17.527(2)
_cell_measurement_reflns_used 25
_cell_measurement_temperature 294.0(10)
_cell_measurement_theta_max 18.30
_cell_measurement_theta_min 10.30
_cell_volume 1085.3(2)
_computing_cell_refinement 'SET4 & CELDIM CAD-4-PC'
_computing_data_collection 'CAD-4-PC Software (Enraf-Nonius, 1992)'
_computing_data_reduction 'DATRD2 in NRCVAX94 (Gabe, Le Page, Charland, Lee & White, 1989)'
_computing_molecular_graphics 'NRCVAX94, ORTEPII (Johnson, 1976), PLATON (Spek, 1996a), PLUTON (Spek 1996b)'
_computing_publication_material 'NRCVAX94, SHELXL93  and WordPerfect macro PREPCIF (Ferguson, 1996)'
_computing_structure_refinement 'NRCVAX94 and SHELXL93 (Sheldrick, 1993)'
_computing_structure_solution 'SOLVER in NRCVAX94'
_diffrn_ambient_temperature 294.0(10)
_diffrn_measurement_device 'Enraf-Nonius CAD-4'
_diffrn_measurement_method \q/2\q
_diffrn_radiation_monochromator graphite
_diffrn_radiation_source 'X-ray tube'
_diffrn_radiation_type 'Molybdenum K\a'
_diffrn_radiation_wavelength 0.7107
_diffrn_reflns_av_R_equivalents 0.014
_diffrn_reflns_av_sigmaI/netI 0.0161
_diffrn_reflns_limit_h_max 9
_diffrn_reflns_limit_h_min -9
_diffrn_reflns_limit_k_max 10
_diffrn_reflns_limit_k_min 10
_diffrn_reflns_limit_l_max 22
_diffrn_reflns_limit_l_min 22
_diffrn_reflns_number 2717
_diffrn_reflns_theta_max 27.00
_diffrn_reflns_theta_min 2.32
_diffrn_standards_decay_% '0 ; variation 0.5'
_diffrn_standards_interval_time 120
_diffrn_standards_number 3
_exptl_absorpt_coefficient_mu 0.472
_exptl_absorpt_correction_T_max 0.9054
_exptl_absorpt_correction_T_min 0.8048
_exptl_absorpt_correction_type 'gaussian by integration'
_exptl_crystal_colour 'very pale yellow'
_exptl_crystal_density_diffrn 1.538
_exptl_crystal_density_meas ?
_exptl_crystal_description plate
_exptl_crystal_F_000 520
_exptl_crystal_size_max 0.40
_exptl_crystal_size_mid 0.40
_exptl_crystal_size_min 0.24
_refine_diff_density_max 0.204
_refine_diff_density_min -0.155
_refine_ls_abs_structure_details 'Flack (1983)'
_refine_ls_abs_structure_Flack -0.01(7)
_refine_ls_extinction_coef 0.0053(18)
_refine_ls_extinction_method SHELXL
_refine_ls_goodness_of_fit_all 1.060
_refine_ls_goodness_of_fit_obs 1.086
_refine_ls_hydrogen_treatment 'H atoms riding (C-H 0.93-0.97\%A)'
_refine_ls_matrix_type full
_refine_ls_number_parameters 146
_refine_ls_number_reflns 2393
_refine_ls_number_restraints 0
_refine_ls_restrained_S_all 1.060
_refine_ls_restrained_S_obs 1.086
_refine_ls_R_factor_all 0.0307
_refine_ls_R_factor_obs .0257
_refine_ls_shift/esd_max 0.000
_refine_ls_shift/esd_mean 0.000
_refine_ls_structure_factor_coef Fsqd
_refine_ls_weighting_details 'w = 1/[\s^2^(Fo^2^)+(0.0510P)^2^+0.0452P] where P=(Fo^2^+2Fc^2^)/3'
_refine_ls_weighting_scheme calc
_refine_ls_wR_factor_all 0.0732
_refine_ls_wR_factor_obs .0714
_reflns_number_observed 2186
_reflns_number_total 2393
_reflns_observed_criterion >2\s(I)
_cod_data_source_file ab1427.cif
_cod_data_source_block 96107abs
_cod_depositor_comments
;
The following automatic conversions were performed:

'_exptl_crystal_density_meas' value 'not measured' was changed to '?'
- the value is perceived as not measured.

Automatic conversion script
Id: cif_fix_values 3008 2015-01-20 13:52:24Z robertas 

The following automatic conversions were performed:

'_refine_ls_weighting_scheme' value 'calc w =
1/[\s^2^(Fo^2^)+(0.0510P)^2^+0.0452P] where P=(Fo^2^+2Fc^2^)/3' was
changed to 'calc'. New tag '_refine_ls_weighting_details' was
created. The value of the new tag was set to 'w =
1/[\s^2^(Fo^2^)+(0.0510P)^2^+0.0452P] where P=(Fo^2^+2Fc^2^)/3'.

Automatic conversion script
Id: cif_fix_values 3143 2015-03-26 13:38:13Z robertas 
;
_cod_original_cell_volume 1085.3(3)
_cod_database_code 2006169

loop_
_symmetry_equiv_pos_as_xyz
'x, y, z'
'x+1/2, -y+1/2, -z'
'-x, y+1/2, -z+1/2'
'-x+1/2, -y, z+1/2'

loop_
_atom_site_aniso_label
_atom_site_aniso_U_11
_atom_site_aniso_U_22
_atom_site_aniso_U_33
_atom_site_aniso_U_12
_atom_site_aniso_U_13
_atom_site_aniso_U_23
S4 .0477(2) .0446(3) .0440(2) .0079(2) .0046(2) .0146(2)
S11 .0462(2) .0440(2) .0365(2) .0050(2) -.0016(2) .0066(2)
O1 .0418(7) .0461(7) .0536(7) .0081(6) .0056(6) .0020(6)
O4 .0847(12) .0323(8) .0935(12) .0089(7) .0322(10) .0145(7)
N2 .0387(8) .0406(7) .0417(7) .0039(7) -.0001(6) .0021(6)
C3 .0384(8) .0273(7) .0341(7) -.0019(7) -.0029(6) .0002(6)
C5 .0606(12) .0497(10) .0393(9) .0034(9) .0094(8) .0021(8)
C6 .0444(9) .0374(9) .0566(11) -.0005(8) .0133(8) -.0034(9)
C12 .0397(8) .0297(8) .0340(7) -.0014(7) -.0040(6) .0013(6)
C13 .0401(9) .0373(8) .0387(8) .0011(7) -.0033(7) .0004(6)
C13a .0386(9) .0388(9) .0427(9) -.0037(8) -.0012(7) -.0085(7)
C14 .0383(9) .0580(12) .0634(12) .0014(8) -.0034(8) -.0175(10)
C15 .0409(11) .077(2) .0757(15) -.0101(11) .0145(11) -.0262(12)
C16 .0653(14) .077(2) .0575(12) -.0238(13) .0243(11) -.0162(12)
C17 .0666(13) .0539(11) .0437(10) -.0165(11) .0086(10) -.0022(8)
C17a .0421(9) .0393(8) .0379(8) -.0053(8) .0024(7) -.0057(7)

loop_
_atom_site_label
_atom_site_fract_x
_atom_site_fract_y
_atom_site_fract_z
_atom_site_U_iso_or_equiv
_atom_site_thermal_displace_type
_atom_site_calc_flag
_atom_site_refinement_flags
_atom_site_occupancy
_atom_site_disorder_group
_atom_site_type_symbol
S4 .32163(7) .45232(6) .52011(3) .04543(14) Uani d . 1 . S
S11 .39642(7) .67998(6) .29598(2) .04225(13) Uani d . 1 . S
O1 -.0030(2) .6754(2) .47124(8) .0471(3) Uani d . 1 . O
O4 .2601(2) .2859(2) .50278(10) .0702(5) Uani d . 1 . O
N2 .1437(2) .6686(2) .42309(9) .0403(3) Uani d . 1 . N
C3 .2776(2) .5759(2) .43683(9) .0333(3) Uani d . 1 . C
C5 .1497(3) .5457(3) .57608(11) .0499(5) Uani d . 1 . C
C6 -.0171(3) .5529(2) .52899(12) .0461(4) Uani d . 1 . C
C12 .4215(2) .5749(2) .38139(9) .0345(3) Uani d . 1 . C
C13 .5830(2) .4995(2) .38737(10) .0387(4) Uani d . 1 . C
C13a .6925(2) .5229(2) .32122(10) .0401(4) Uani d . 1 . C
C14 .8631(3) .4608(3) .30559(13) .0532(5) Uani d . 1 . C
C15 .9423(3) .4948(3) .2371(2) .0645(7) Uani d . 1 . C
C16 .8563(3) .5917(3) .18349(14) .0668(7) Uani d . 1 . C
C17 .6901(3) .6568(3) .19730(12) .0547(5) Uani d . 1 . C
C17a .6090(3) .6204(2) .26669(10) .0397(4) Uani d . 1 . C
H5A .1284 .4834 .62206 .060 Uiso calc R 1 . H
H5B .1860 .6537 .59080 .060 Uiso calc R 1 . H
H6A -.0373 .4490 .50502 .055 Uiso calc R 1 . H
H6B -.1186 .5761 .56169 .055 Uiso calc R 1 . H
H13 .6182 .4397 .42966 .046 Uiso calc R 1 . H
H14 .9218 .3972 .34143 .064 Uiso calc R 1 . H
H15 1.0548 .4527 .2262 .077 Uiso calc R 1 . H
H16 .9127 .6129 .13725 .080 Uiso calc R 1 . H
H17 .6340 .7227 .16161 .066 Uiso calc R 1 . H

loop_
_atom_type_symbol
_atom_type_description
_atom_type_scat_dispersion_real
_atom_type_scat_dispersion_imag
_atom_type_scat_source
C C 0.0033 0.0016 'International Tables Vol C Tables 4.2.6.8 and 6.1.1.4'
H H 0.0000 0.0000 'International Tables Vol C Tables 4.2.6.8 and 6.1.1.4'
N N 0.0061 0.0033 'International Tables Vol C Tables 4.2.6.8 and 6.1.1.4'
O O 0.0106 0.0060 'International Tables Vol C Tables 4.2.6.8 and 6.1.1.4'
S S 0.1246 0.1234 'International Tables Vol C Tables 4.2.6.8 and 6.1.1.4'

loop_
_geom_angle_atom_site_label_1
_geom_angle_atom_site_label_2
_geom_angle_atom_site_label_3
_geom_angle
_geom_angle_publ_flag
O4 S4 C3 107.68(9) y
O4 S4 C5 106.91(10) y
C3 S4 C5 93.83(8) y
C12 S11 C17a 90.76(8) y
N2 O1 C6 117.29(13) y
O1 N2 C3 121.78(14) y
S4 C3 N2 129.07(13) y
S4 C3 C12 113.69(12) y
N2 C3 C12 117.11(14) y
S4 C5 C6 108.21(13) y
O1 C6 C5 110.9(2) y
S11 C12 C3 119.55(12) y
S11 C12 C13 112.99(13) y
C3 C12 C13 127.46(14) y
C12 C13 C13a 112.4(2) ?
C13 C13a C14 128.9(2) ?
C13 C13a C17a 112.1(2) ?
C14 C13a C17a 119.0(2) ?
C13a C14 C15 119.3(2) ?
C14 C15 C16 120.7(2) ?
C15 C16 C17 121.6(2) ?
C16 C17 C17a 117.5(2) ?
S11 C17a C17 126.4(2) ?
S11 C17a C13a 111.68(13) ?
C13a C17a C17 121.9(2) ?

loop_
_geom_bond_atom_site_label_1
_geom_bond_atom_site_label_2
_geom_bond_site_symmetry_2
_geom_bond_distance
_geom_bond_publ_flag
S4 O4 . 1.485(2) y
S4 C3 . 1.813(2) y
S4 C5 . 1.792(2) y
S11 C12 . 1.742(2) y
S11 C17a . 1.741(2) y
O1 N2 . 1.385(2) y
O1 C6 . 1.437(2) y
N2 C3 . 1.284(2) y
C3 C12 . 1.450(2) y
C5 C6 . 1.496(3) y
C12 C13 . 1.362(2) y
C13 C13a . 1.432(2) ?
C13a C17a . 1.398(3) ?
C13a C14 . 1.402(3) ?
C14 C15 . 1.368(3) ?
C15 C16 . 1.393(4) ?
C16 C17 . 1.376(3) ?
C17 C17a . 1.392(3) ?

loop_
_geom_torsion_atom_site_label_1
_geom_torsion_atom_site_label_2
_geom_torsion_atom_site_label_3
_geom_torsion_atom_site_label_4
_geom_torsion
_geom_torsion_publ_flag
C6 O1 N2 C3 -11.9(2) ?
O1 N2 C3 C12 178.19(14) ?
O1 N2 C3 S4 -6.2(3) y
O4 S4 C3 N2 96.6(2) ?
C5 S4 C3 N2 -12.5(2) ?
O4 S4 C3 C12 -87.72(13) ?
C5 S4 C3 C12 163.18(13) ?
O4 S4 C5 C6 -62.2(2) ?
C3 S4 C5 C6 47.61(14) ?
N2 O1 C6 C5 54.0(2) ?
S4 C5 C6 O1 -74.0(2) ?
N2 C3 C12 C13 172.9(2) ?
S4 C3 C12 C13 -3.3(2) ?
N2 C3 C12 S11 -6.7(2) ?
S4 C3 C12 S11 177.05(9) ?
C17a S11 C12 C13 0.33(13) ?
C17a S11 C12 C3 -179.99(13) ?
C3 C12 C13 C13a 179.43(15) ?
S11 C12 C13 C13a -0.9(2) ?
C12 C13 C13a C17a 1.2(2) ?
C12 C13 C13a C14 -177.9(2) ?
C17a C13a C14 C15 -1.1(3) ?
C13 C13a C14 C15 178.0(2) ?
C13a C14 C15 C16 0.8(3) ?
C14 C15 C16 C17 0.2(4) ?
C15 C16 C17 C17a -0.9(3) ?
C16 C17 C17a C13a 0.7(3) ?
C16 C17 C17a S11 -177.0(2) ?
C14 C13a C17a C17 0.3(3) ?
C13 C13a C17a C17 -178.9(2) ?
C14 C13a C17a S11 178.28(13) ?
C13 C13a C17a S11 -0.9(2) ?
C12 S11 C17a C17 178.2(2) ?
C12 S11 C17a C13a 0.36(14) ?

loop_
_cod_related_entry_id
_cod_related_entry_database
_cod_related_entry_code
1 ChemSpider 11677299
